data_7058713
loop_
_publ_author_name
'He, Jiangrong'
'Wang, Jun'
'Xu, Qiuxia'
'Wu, Xiren'
'Dutta, Archisman'
'Kumar, Abhinav'
'Muddassir, Mohd.'
'Alowais, Ahmad'
'Abduh, Naaser A. Y.'

_publ_section_title
;
 Syntheses and crystal structures of new dinuclear lanthanide complexes
 based on 3-(4-hydroxyphenyl)propanoic acid: Hirshfeld surface analyses
 and photoluminescence sensing
;
_journal_issue 34
_journal_name_full 'New Journal of Chemistry'
_journal_page_first 13499
_journal_paper_doi 10.1039/C9NJ02213A
_journal_volume 43
_journal_year 2019
_chemical_formula_moiety 'C74 H70 Ce2 N4 O18, 4(H2 O), 2(C10 H8 N2)'
_chemical_formula_sum 'C94 H94 Ce2 N8 O22'
_chemical_formula_weight 1968.01
_space_group_crystal_system monoclinic
_space_group_IT_number 14
_space_group_name_Hall '-P 2ybc'
_space_group_name_H-M_alt 'P 1 21/c 1'
_symmetry_space_group_name_Hall '-P 2ybc'
_symmetry_space_group_name_H-M 'P 1 21/c 1'
_atom_sites_solution_hydrogens mixed
_audit_creation_date 2019-07-24
_audit_creation_method
;
Olex2 1.2
(compiled 2018.05.29 svn.r3508 for OlexSys, GUI svn.r5506)
;
_audit_update_record
;
2019-07-25 deposited with the CCDC.    2019-08-01 downloaded from the CCDC.
;
_cell_angle_alpha 90
_cell_angle_beta 92.0240(10)
_cell_angle_gamma 90
_cell_formula_units_Z 2
_cell_length_a 17.1988(12)
_cell_length_b 12.2560(9)
_cell_length_c 20.2497(14)
_cell_measurement_reflns_used 620
_cell_measurement_temperature 293(2)
_cell_measurement_theta_max 24.9672
_cell_measurement_theta_min 2.2009
_cell_volume 4265.7(5)
_computing_cell_refinement APEX
_computing_data_collection APEX
_computing_data_reduction APEX
_computing_molecular_graphics 'Olex2 (Dolomanov et al., 2009)'
_computing_publication_material 'Olex2 (Dolomanov et al., 2009)'
_computing_structure_refinement 'ShelXL (Sheldrick, 2015)'
_computing_structure_solution 'SHELXS-2014/7 (Sheldrick, 2014)'
_diffrn_ambient_temperature 293(2)
_diffrn_measured_fraction_theta_full 0.991
_diffrn_measured_fraction_theta_max 0.937
_diffrn_measurement_device_type Bruker
_diffrn_radiation_type MoK\a
_diffrn_radiation_wavelength 0.71073
_diffrn_reflns_av_R_equivalents 0.0586
_diffrn_reflns_av_unetI/netI 0.0871
_diffrn_reflns_Laue_measured_fraction_full 0.991
_diffrn_reflns_Laue_measured_fraction_max 0.937
_diffrn_reflns_limit_h_max 17
_diffrn_reflns_limit_h_min -23
_diffrn_reflns_limit_k_max 15
_diffrn_reflns_limit_k_min -17
_diffrn_reflns_limit_l_max 26
_diffrn_reflns_limit_l_min -27
_diffrn_reflns_number 27955
_diffrn_reflns_point_group_measured_fraction_full 0.991
_diffrn_reflns_point_group_measured_fraction_max 0.937
_diffrn_reflns_theta_full 25.242
_diffrn_reflns_theta_max 29.814
_diffrn_reflns_theta_min 1.943
_exptl_absorpt_coefficient_mu 1.135
_exptl_absorpt_correction_T_max 0.7457
_exptl_absorpt_correction_T_min 0.5426
_exptl_absorpt_correction_type multi-scan
_exptl_absorpt_process_details 'SADABS 2014/5'
_exptl_crystal_colour colorless
_exptl_crystal_density_diffrn 1.532
_exptl_crystal_description prism
_exptl_crystal_F_000 2012
_exptl_crystal_size_max 0.32
_exptl_crystal_size_mid 0.27
_exptl_crystal_size_min 0.18
_refine_diff_density_max 1.507
_refine_diff_density_min -2.916
_refine_diff_density_rms 0.152
_refine_ls_extinction_method none
_refine_ls_goodness_of_fit_ref 0.991
_refine_ls_hydrogen_treatment constr
_refine_ls_matrix_type full
_refine_ls_number_parameters 574
_refine_ls_number_reflns 11466
_refine_ls_number_restraints 0
_refine_ls_restrained_S_all 0.991
_refine_ls_R_factor_all 0.0932
_refine_ls_R_factor_gt 0.0489
_refine_ls_shift/su_max 0.001
_refine_ls_shift/su_mean 0.000
_refine_ls_structure_factor_coef Fsqd
_refine_ls_weighting_details 'w=1/[\s^2^(Fo^2^)+(0.0795P)^2^] where P=(Fo^2^+2Fc^2^)/3'
_refine_ls_weighting_scheme calc
_refine_ls_wR_factor_gt 0.1242
_refine_ls_wR_factor_ref 0.1570
_reflns_Friedel_coverage 0.000
_reflns_number_gt 7037
_reflns_number_total 11466
_reflns_threshold_expression 'I > 2\s(I)'
_cod_data_source_file c9nj02213a2.cif
_cod_data_source_block ce_CCDC1
_cod_depositor_comments 'Adding full bibliography for 7058704--7058713.cif.'
_cod_database_code 7058713
_shelx_shelxl_version_number 2016/4
_shelx_space_group_comment
;
The symmetry employed for this shelxl refinement is uniquely defined
by the following loop, which should always be used as a source of
symmetry information in preference to the above space-group names.
They are only intended as comments.
;
_shelx_estimated_absorpt_t_max 0.822
_shelx_estimated_absorpt_t_min 0.713
_olex2_refinement_description
;
1. Fixed Uiso
 At 1.2 times of:
  All C(H) groups, All C(H,H) groups
 At 1.5 times of:
  All O(H) groups, All O(H,H) groups
2.a Riding coordinates:
 O1W(H1WA,H1WB)
2.b Free rotating group:
 O2W(H2WA,H2WB)
2.c Secondary CH2 refined with riding coordinates:
 C2(H2A,H2B), C3(H3A,H3B), C11(H11A,H11B), C12(H12A,H12B), C20(H20A,H20B),
 C21(H21A,H21B)
2.d Aromatic/amide H refined with riding coordinates:
 C38(H38), C39(H39), C40(H40), C41(H41), C44(H44), C45(H45), C46(H46),
 C47(H47), C5(H5), C6(H6A), C8(H8), C9(H9A), C14(H14), C15(H15), C17(H17),
 C18(H18), C23(H23), C24(H24), C26(H26), C27(H27), C28(H28), C29(H29), C30(H30),
  C31(H31), C34(H34), C35(H35), C36(H36), C37(H37)
2.e Idealised tetrahedral OH refined as rotating group:
 O3(H3), O6(H6), O9(H9)
;
_olex2_submission_special_instructions 'No special instructions were received'

loop_
_space_group_symop_operation_xyz
'x, y, z'
'-x, y+1/2, -z+1/2'
'-x, -y, -z'
'x, -y-1/2, z-1/2'

loop_
_atom_site_label
_atom_site_type_symbol
_atom_site_fract_x
_atom_site_fract_y
_atom_site_fract_z
_atom_site_U_iso_or_equiv
_atom_site_adp_type
_atom_site_occupancy
_atom_site_site_symmetry_order
_atom_site_calc_flag
_atom_site_refinement_flags_posn
Ce1 Ce 0.45565(2) 0.36542(2) 0.53908(2) 0.03101(10) Uani 1 1 d .
O1 O 0.5279(2) 0.2671(3) 0.4504(2) 0.0671(13) Uani 1 1 d .
O2 O 0.53665(17) 0.4402(2) 0.44249(18) 0.0405(8) Uani 1 1 d .
O3 O 0.9180(3) 0.3561(4) 0.2069(3) 0.0840(16) Uani 1 1 d .
H3 H 0.900582 0.344650 0.168247 0.126 Uiso 1 1 calc GR
O4 O 0.58551(16) 0.3980(3) 0.57887(18) 0.0418(8) Uani 1 1 d .
O5 O 0.63205(17) 0.5514(2) 0.54192(18) 0.0418(8) Uani 1 1 d .
O6 O 1.0740(2) 0.3500(3) 0.6657(2) 0.0603(11) Uani 1 1 d .
H6 H 1.103477 0.345259 0.633594 0.090 Uiso 1 1 calc GR
O7 O 0.43839(19) 0.3821(3) 0.66394(19) 0.0451(9) Uani 1 1 d .
O8 O 0.33366(19) 0.3566(3) 0.6042(2) 0.0493(10) Uani 1 1 d .
O9 O 0.4341(2) -0.1147(3) 0.7490(2) 0.0633(11) Uani 1 1 d .
H9 H 0.474021 -0.108194 0.773813 0.095 Uiso 1 1 calc GR
O1W O 0.8590(3) 0.3010(4) 0.0808(3) 0.0936(16) Uani 1 1 d .
H1WA H 0.868733 0.348626 0.052451 0.140 Uiso 1 1 d R
H1WB H 0.810723 0.292936 0.083461 0.140 Uiso 1 1 d R
O2W O 1.1750(2) 0.3506(4) 0.5671(3) 0.0671(12) Uani 1 1 d .
H2WA H 1.168930 0.286689 0.551485 0.101 Uiso 1 1 d G
H2WB H 1.218345 0.348234 0.588468 0.101 Uiso 1 1 d G
N1 N 0.4887(2) 0.1748(3) 0.5914(2) 0.0439(10) Uani 1 1 d .
N2 N 0.3769(2) 0.1927(3) 0.4973(2) 0.0418(10) Uani 1 1 d .
N3 N 0.8820(3) 0.4463(4) -0.0198(3) 0.0708(16) Uani 1 1 d .
C38 C 0.8709(4) 0.3918(6) -0.0754(4) 0.078(2) Uani 1 1 d .
H38 H 0.855298 0.319321 -0.072980 0.093 Uiso 1 1 calc R
C39 C 0.8807(4) 0.4350(7) -0.1353(4) 0.084(2) Uani 1 1 d .
H39 H 0.870512 0.393955 -0.173218 0.101 Uiso 1 1 calc R
C40 C 0.9058(4) 0.5396(7) -0.1396(4) 0.086(2) Uani 1 1 d .
H40 H 0.915602 0.570783 -0.180346 0.103 Uiso 1 1 calc R
C41 C 0.9162(4) 0.5970(6) -0.0835(4) 0.0715(19) Uani 1 1 d .
H41 H 0.932352 0.669331 -0.085232 0.086 Uiso 1 1 calc R
C42 C 0.9032(3) 0.5497(5) -0.0239(4) 0.0587(16) Uani 1 1 d .
C44 C 0.9145(3) 0.5608(5) 0.0992(4) 0.0654(18) Uani 1 1 d .
H44 H 0.911305 0.485231 0.101842 0.078 Uiso 1 1 calc R
C43 C 0.9124(3) 0.6085(5) 0.0387(4) 0.0591(16) Uani 1 1 d .
N4 N 0.9159(4) 0.7156(5) 0.0335(3) 0.089(2) Uani 1 1 d .
C45 C 0.9248(6) 0.7695(6) 0.0908(5) 0.110(3) Uani 1 1 d .
H45 H 0.929723 0.844888 0.088153 0.132 Uiso 1 1 calc R
C46 C 0.9275(4) 0.7259(7) 0.1515(4) 0.081(2) Uani 1 1 d .
H46 H 0.933609 0.769173 0.189004 0.097 Uiso 1 1 calc R
C47 C 0.9211(4) 0.6189(6) 0.1557(4) 0.0670(18) Uani 1 1 d .
H47 H 0.921194 0.584387 0.196592 0.080 Uiso 1 1 calc R
C1 C 0.5536(3) 0.3472(4) 0.4226(3) 0.0404(12) Uani 1 1 d .
C2 C 0.6075(3) 0.3362(5) 0.3682(3) 0.0491(14) Uani 1 1 d .
H2A H 0.602757 0.399155 0.339326 0.059 Uiso 1 1 calc R
H2B H 0.594313 0.271649 0.342398 0.059 Uiso 1 1 calc R
C3 C 0.6886(3) 0.3273(6) 0.3947(4) 0.078(2) Uani 1 1 d .
H3A H 0.694922 0.258932 0.418440 0.094 Uiso 1 1 calc R
H3B H 0.699010 0.386278 0.425758 0.094 Uiso 1 1 calc R
C4 C 0.7466(3) 0.3323(5) 0.3401(4) 0.0596(16) Uani 1 1 d .
C5 C 0.8182(3) 0.3794(5) 0.3577(3) 0.0624(16) Uani 1 1 d .
H5 H 0.828174 0.405512 0.400318 0.075 Uiso 1 1 calc R
C6 C 0.8731(4) 0.3864(5) 0.3114(4) 0.073(2) Uani 1 1 d .
H6A H 0.920708 0.418785 0.322286 0.087 Uiso 1 1 calc R
C7 C 0.8596(3) 0.3469(4) 0.2495(3) 0.0533(15) Uani 1 1 d .
C8 C 0.7903(4) 0.2989(5) 0.2335(3) 0.0640(17) Uani 1 1 d .
H8 H 0.780760 0.271800 0.191103 0.077 Uiso 1 1 calc R
C9 C 0.7351(3) 0.2907(5) 0.2792(3) 0.0584(16) Uani 1 1 d .
H9A H 0.688430 0.255681 0.268288 0.070 Uiso 1 1 calc R
C10 C 0.6391(2) 0.4630(4) 0.5698(3) 0.0387(11) Uani 1 1 d .
C11 C 0.7179(3) 0.4299(4) 0.5975(3) 0.0516(14) Uani 1 1 d .
H11A H 0.714126 0.417865 0.644635 0.062 Uiso 1 1 calc R
H11B H 0.732064 0.360902 0.577726 0.062 Uiso 1 1 calc R
C12 C 0.7805(3) 0.5085(5) 0.5870(3) 0.0603(16) Uani 1 1 d .
H12A H 0.770825 0.573765 0.612604 0.072 Uiso 1 1 calc R
H12B H 0.779644 0.529061 0.540750 0.072 Uiso 1 1 calc R
C13 C 0.8587(3) 0.4655(4) 0.6060(3) 0.0453(13) Uani 1 1 d .
C14 C 0.9130(3) 0.4446(5) 0.5607(3) 0.0561(15) Uani 1 1 d .
H14 H 0.900889 0.456405 0.516145 0.067 Uiso 1 1 calc R
C15 C 0.9860(3) 0.4060(5) 0.5796(3) 0.0518(14) Uani 1 1 d .
H15 H 1.022621 0.392529 0.547866 0.062 Uiso 1 1 calc R
C16 C 1.0045(3) 0.3876(4) 0.6445(3) 0.0443(13) Uani 1 1 d .
C17 C 0.9509(3) 0.4075(5) 0.6896(3) 0.0577(15) Uani 1 1 d .
H17 H 0.962480 0.394382 0.734117 0.069 Uiso 1 1 calc R
C18 C 0.8794(3) 0.4470(5) 0.6703(3) 0.0540(15) Uani 1 1 d .
H18 H 0.843606 0.461742 0.702455 0.065 Uiso 1 1 calc R
C19 C 0.3668(3) 0.3712(3) 0.6592(3) 0.0384(11) Uani 1 1 d .
C20 C 0.3203(3) 0.3760(4) 0.7192(3) 0.0508(14) Uani 1 1 d .
H20A H 0.287188 0.440007 0.716718 0.061 Uiso 1 1 calc R
H20B H 0.355347 0.384382 0.757517 0.061 Uiso 1 1 calc R
C21 C 0.2705(3) 0.2772(4) 0.7290(3) 0.0561(15) Uani 1 1 d .
H21A H 0.241240 0.287055 0.768640 0.067 Uiso 1 1 calc R
H21B H 0.233411 0.271106 0.691931 0.067 Uiso 1 1 calc R
C22 C 0.3153(3) 0.1745(4) 0.7349(3) 0.0464(13) Uani 1 1 d .
C23 C 0.3743(3) 0.1605(5) 0.7817(3) 0.0581(15) Uani 1 1 d .
H23 H 0.387031 0.217687 0.810251 0.070 Uiso 1 1 calc R
C24 C 0.4143(3) 0.0655(4) 0.7874(3) 0.0532(14) Uani 1 1 d .
H24 H 0.453900 0.057828 0.819521 0.064 Uiso 1 1 calc R
C25 C 0.3960(3) -0.0188(4) 0.7457(3) 0.0492(13) Uani 1 1 d .
C26 C 0.3372(3) -0.0071(5) 0.6993(3) 0.0648(17) Uani 1 1 d .
H26 H 0.324062 -0.064932 0.671376 0.078 Uiso 1 1 calc R
C27 C 0.2978(3) 0.0884(5) 0.6936(3) 0.0558(15) Uani 1 1 d .
H27 H 0.258394 0.095721 0.661303 0.067 Uiso 1 1 calc R
C28 C 0.5456(3) 0.1675(4) 0.6356(3) 0.0523(14) Uani 1 1 d .
H28 H 0.568910 0.231948 0.650329 0.063 Uiso 1 1 calc R
C29 C 0.5730(4) 0.0725(5) 0.6614(3) 0.0608(16) Uani 1 1 d .
H29 H 0.612638 0.071166 0.693805 0.073 Uiso 1 1 calc R
C30 C 0.5400(4) -0.0200(4) 0.6380(3) 0.0641(17) Uani 1 1 d .
H30 H 0.558077 -0.087457 0.652868 0.077 Uiso 1 1 calc R
C31 C 0.4813(3) -0.0145(4) 0.5933(3) 0.0554(15) Uani 1 1 d .
H31 H 0.457832 -0.078245 0.577626 0.066 Uiso 1 1 calc R
C32 C 0.4559(3) 0.0833(4) 0.5707(3) 0.0383(11) Uani 1 1 d .
C33 C 0.3915(3) 0.0939(4) 0.5206(3) 0.0402(11) Uani 1 1 d .
C34 C 0.3473(4) 0.0066(5) 0.4974(3) 0.0653(18) Uani 1 1 d .
H34 H 0.357294 -0.063052 0.513833 0.078 Uiso 1 1 calc R
C35 C 0.2907(4) 0.0215(5) 0.4520(4) 0.074(2) Uani 1 1 d .
H35 H 0.260353 -0.037444 0.437929 0.089 Uiso 1 1 calc R
C36 C 0.2767(3) 0.1222(5) 0.4260(4) 0.0683(19) Uani 1 1 d .
H36 H 0.239233 0.134192 0.392530 0.082 Uiso 1 1 calc R
C37 C 0.3212(3) 0.2042(5) 0.4523(3) 0.0547(15) Uani 1 1 d .
H37 H 0.311180 0.274468 0.436890 0.066 Uiso 1 1 calc R

loop_
_atom_site_aniso_label
_atom_site_aniso_U_11
_atom_site_aniso_U_22
_atom_site_aniso_U_33
_atom_site_aniso_U_23
_atom_site_aniso_U_13
_atom_site_aniso_U_12
Ce1 0.02189(12) 0.02243(13) 0.0486(2) 0.00402(11) -0.00071(10) -0.00089(9)
O1 0.080(3) 0.0249(18) 0.099(3) -0.007(2) 0.044(2) -0.0059(17)
O2 0.0400(17) 0.0244(15) 0.058(2) -0.0009(15) 0.0077(16) 0.0036(12)
O3 0.079(3) 0.088(4) 0.088(4) 0.006(3) 0.043(3) -0.017(3)
O4 0.0276(15) 0.0378(17) 0.059(2) 0.0086(17) -0.0063(15) -0.0062(13)
O5 0.0294(15) 0.0373(18) 0.058(2) 0.0109(16) -0.0136(14) -0.0028(13)
O6 0.0320(18) 0.077(3) 0.071(3) 0.002(2) -0.0032(18) 0.0134(18)
O7 0.0353(17) 0.046(2) 0.054(2) 0.0028(16) -0.0056(15) -0.0052(14)
O8 0.0282(16) 0.060(2) 0.060(3) -0.0006(19) 0.0084(17) -0.0052(15)
O9 0.067(3) 0.047(2) 0.075(3) 0.002(2) -0.020(2) 0.0015(18)
O1W 0.119(4) 0.068(3) 0.096(4) 0.006(3) 0.029(3) -0.003(3)
O2W 0.039(2) 0.091(3) 0.071(3) -0.010(3) -0.005(2) -0.003(2)
N1 0.049(2) 0.0287(19) 0.053(3) 0.005(2) -0.008(2) -0.0011(17)
N2 0.0302(19) 0.033(2) 0.062(3) 0.000(2) -0.0004(19) -0.0067(15)
N3 0.064(3) 0.059(3) 0.091(5) -0.008(3) 0.019(3) -0.004(3)
C38 0.075(5) 0.078(5) 0.080(6) -0.026(4) 0.007(4) -0.012(4)
C39 0.062(4) 0.107(7) 0.084(6) -0.018(5) 0.001(4) 0.005(4)
C40 0.080(5) 0.105(7) 0.074(6) 0.009(5) 0.015(4) 0.023(5)
C41 0.067(4) 0.066(4) 0.082(6) 0.013(4) 0.015(4) 0.018(3)
C42 0.043(3) 0.051(3) 0.084(5) -0.002(3) 0.010(3) 0.010(2)
C44 0.056(3) 0.050(3) 0.089(6) 0.003(4) -0.016(3) 0.000(3)
C43 0.042(3) 0.049(3) 0.087(5) 0.003(3) 0.005(3) 0.011(2)
N4 0.132(6) 0.047(3) 0.089(5) 0.003(3) 0.025(4) 0.014(3)
C45 0.161(8) 0.047(4) 0.124(8) -0.017(5) 0.034(7) 0.014(5)
C46 0.085(5) 0.078(5) 0.077(6) -0.020(4) -0.011(4) 0.016(4)
C47 0.061(4) 0.073(5) 0.065(5) 0.003(4) -0.026(3) 0.004(3)
C1 0.036(2) 0.031(3) 0.054(4) -0.003(2) 0.002(2) 0.0002(18)
C2 0.049(3) 0.050(3) 0.049(4) -0.001(3) 0.012(2) 0.015(2)
C3 0.053(4) 0.097(5) 0.086(5) 0.010(4) 0.026(3) 0.016(3)
C4 0.045(3) 0.055(3) 0.079(5) 0.006(3) 0.018(3) 0.013(3)
C5 0.054(3) 0.076(4) 0.057(4) -0.010(3) -0.004(3) 0.001(3)
C6 0.056(4) 0.056(4) 0.107(6) -0.012(4) 0.026(4) -0.016(3)
C7 0.059(3) 0.047(3) 0.055(4) -0.001(3) 0.017(3) -0.002(2)
C8 0.069(4) 0.052(4) 0.072(5) -0.010(3) 0.022(3) -0.007(3)
C9 0.047(3) 0.062(4) 0.066(4) -0.005(3) 0.013(3) -0.004(3)
C10 0.027(2) 0.038(3) 0.051(3) 0.008(2) -0.003(2) 0.0007(18)
C11 0.027(2) 0.050(3) 0.077(4) 0.022(3) -0.009(2) 0.001(2)
C12 0.028(2) 0.054(3) 0.098(5) 0.021(3) -0.011(3) -0.003(2)
C13 0.026(2) 0.044(3) 0.066(4) 0.008(3) -0.010(2) -0.0036(19)
C14 0.037(3) 0.065(4) 0.065(4) 0.015(3) -0.005(3) -0.003(2)
C15 0.037(3) 0.053(3) 0.066(4) 0.003(3) 0.007(3) 0.001(2)
C16 0.026(2) 0.053(3) 0.053(4) 0.000(3) -0.009(2) 0.0039(19)
C17 0.033(2) 0.091(4) 0.048(4) -0.007(3) -0.008(2) 0.008(3)
C18 0.033(2) 0.074(4) 0.056(4) -0.001(3) 0.002(2) 0.005(2)
C19 0.033(2) 0.030(2) 0.052(3) 0.001(2) -0.006(2) -0.0022(18)
C20 0.051(3) 0.047(3) 0.055(4) -0.006(3) 0.004(3) 0.003(2)
C21 0.042(3) 0.060(4) 0.067(4) 0.009(3) 0.014(3) 0.002(2)
C22 0.036(2) 0.050(3) 0.054(4) 0.010(3) 0.007(2) -0.006(2)
C23 0.056(3) 0.049(3) 0.069(5) -0.002(3) -0.005(3) -0.007(3)
C24 0.049(3) 0.052(3) 0.057(4) 0.009(3) -0.015(3) -0.007(2)
C25 0.044(3) 0.047(3) 0.056(4) 0.006(3) -0.007(2) -0.005(2)
C26 0.060(4) 0.060(4) 0.073(5) -0.005(3) -0.024(3) -0.009(3)
C27 0.042(3) 0.061(4) 0.063(4) 0.003(3) -0.016(3) -0.003(3)
C28 0.063(3) 0.033(3) 0.060(4) -0.003(3) -0.009(3) 0.002(2)
C29 0.067(4) 0.047(3) 0.067(4) 0.014(3) -0.008(3) 0.013(3)
C30 0.071(4) 0.033(3) 0.089(5) 0.015(3) 0.006(4) 0.013(3)
C31 0.064(4) 0.029(3) 0.074(5) 0.007(3) 0.009(3) 0.000(2)
C32 0.046(3) 0.028(2) 0.041(3) 0.002(2) 0.005(2) -0.0004(19)
C33 0.043(3) 0.030(2) 0.047(3) -0.004(2) 0.006(2) -0.011(2)
C34 0.063(4) 0.041(3) 0.093(5) -0.001(3) 0.009(4) -0.022(3)
C35 0.055(4) 0.063(4) 0.104(6) -0.014(4) 0.000(4) -0.033(3)
C36 0.045(3) 0.066(4) 0.094(6) -0.004(4) -0.008(3) -0.016(3)
C37 0.038(3) 0.049(3) 0.077(4) 0.000(3) -0.007(3) -0.005(2)

loop_
_atom_type_symbol
_atom_type_description
_atom_type_scat_dispersion_real
_atom_type_scat_dispersion_imag
_atom_type_scat_source
C C 0.0033 0.0016 'International Tables Vol C Tables 4.2.6.8 and 6.1.1.4'
H H 0.0000 0.0000 'International Tables Vol C Tables 4.2.6.8 and 6.1.1.4'
Ce Ce -0.2486 2.6331 'International Tables Vol C Tables 4.2.6.8 and 6.1.1.4'
N N 0.0061 0.0033 'International Tables Vol C Tables 4.2.6.8 and 6.1.1.4'
O O 0.0106 0.0060 'International Tables Vol C Tables 4.2.6.8 and 6.1.1.4'

loop_
_geom_angle_atom_site_label_1
_geom_angle_atom_site_label_2
_geom_angle_atom_site_label_3
_geom_angle
_geom_angle_site_symmetry_1
_geom_angle_site_symmetry_3
O1 Ce1 Ce1 84.71(8) . 3_666
O1 Ce1 O2 49.07(11) . .
O1 Ce1 O7 144.70(13) . .
O1 Ce1 N1 75.91(13) . .
O1 Ce1 N2 69.45(12) . .
O1 Ce1 C1 24.17(11) . .
O1 Ce1 C19 152.79(12) . .
O2 Ce1 Ce1 39.19(8) 3_666 3_666
O2 Ce1 Ce1 35.82(7) . 3_666
O2 Ce1 O1 123.72(11) 3_666 .
O2 Ce1 O2 75.02(12) 3_666 .
O2 Ce1 O7 77.08(11) 3_666 .
O2 Ce1 O8 90.21(10) 3_666 .
O2 Ce1 N1 143.89(13) 3_666 .
O2 Ce1 N1 120.18(11) . .
O2 Ce1 N2 150.08(12) 3_666 .
O2 Ce1 N2 108.89(12) . .
O2 Ce1 C1 24.91(11) . .
O2 Ce1 C1 99.70(12) 3_666 .
O2 Ce1 C19 157.81(11) . .
O2 Ce1 C19 82.80(11) 3_666 .
O4 Ce1 Ce1 68.16(8) . 3_666
O4 Ce1 O1 80.87(13) . .
O4 Ce1 O2 74.73(11) . 3_666
O4 Ce1 O2 71.06(11) . .
O4 Ce1 O5 135.67(11) . 3_666
O4 Ce1 O7 78.04(11) . .
O4 Ce1 O8 128.21(13) . .
O4 Ce1 N1 79.94(12) . .
O4 Ce1 N2 135.09(11) . .
O4 Ce1 C1 74.25(13) . .
O4 Ce1 C19 103.07(13) . .
O5 Ce1 Ce1 67.65(7) 3_666 3_666
O5 Ce1 O1 91.70(14) 3_666 .
O5 Ce1 O2 71.32(10) 3_666 .
O5 Ce1 O2 73.63(11) 3_666 3_666
O5 Ce1 O7 123.01(11) 3_666 .
O5 Ce1 O8 82.06(12) 3_666 .
O5 Ce1 N1 140.57(12) 3_666 .
O5 Ce1 N2 79.60(12) 3_666 .
O5 Ce1 C1 81.36(13) 3_666 .
O5 Ce1 C19 102.89(13) 3_666 .
O7 Ce1 Ce1 112.63(7) . 3_666
O7 Ce1 O2 142.67(11) . .
O7 Ce1 N1 72.77(12) . .
O7 Ce1 N2 107.71(12) . .
O7 Ce1 C1 151.91(13) . .
O7 Ce1 C19 25.05(12) . .
O8 Ce1 Ce1 125.51(8) . 3_666
O8 Ce1 O1 142.31(12) . .
O8 Ce1 O2 152.20(11) . .
O8 Ce1 O7 50.20(12) . .
O8 Ce1 N1 85.57(12) . .
O8 Ce1 N2 72.87(12) . .
O8 Ce1 C1 157.40(14) . .
O8 Ce1 C19 25.15(12) . .
N1 Ce1 Ce1 144.92(9) . 3_666
N1 Ce1 N2 60.97(13) . .
N1 Ce1 C1 97.67(13) . .
N1 Ce1 C19 78.30(13) . .
N2 Ce1 Ce1 137.47(10) . 3_666
N2 Ce1 C1 89.09(13) . .
N2 Ce1 C19 90.49(13) . .
C1 Ce1 Ce1 60.58(9) . 3_666
C19 Ce1 Ce1 121.99(8) . 3_666
C19 Ce1 C1 175.59(13) . .
C1 O1 Ce1 98.1(3) . .
Ce1 O2 Ce1 104.98(12) 3_666 .
C1 O2 Ce1 93.3(3) . .
C1 O2 Ce1 160.0(3) . 3_666
C10 O4 Ce1 138.8(3) . .
C10 O5 Ce1 137.3(3) . 3_666
C19 O7 Ce1 93.7(3) . .
C19 O8 Ce1 95.7(3) . .
C28 N1 Ce1 119.0(3) . .
C28 N1 C32 117.5(4) . .
C32 N1 Ce1 123.2(3) . .
C33 N2 Ce1 122.2(3) . .
C37 N2 Ce1 119.5(3) . .
C37 N2 C33 118.3(4) . .
C38 N3 C42 117.6(7) . .
N3 C38 C39 123.7(7) . .
C38 C39 C40 118.9(8) . .
C41 C40 C39 118.2(8) . .
C40 C41 C42 120.3(7) . .
N3 C42 C41 121.2(7) . .
N3 C42 C43 116.1(6) . .
C41 C42 C43 122.7(6) . .
C47 C44 C43 122.5(6) . .
C44 C43 C42 124.7(6) . .
N4 C43 C42 115.2(6) . .
N4 C43 C44 120.1(7) . .
C43 N4 C45 115.2(7) . .
N4 C45 C46 126.7(7) . .
C47 C46 C45 117.1(7) . .
C46 C47 C44 118.3(7) . .
O1 C1 Ce1 57.8(3) . .
O1 C1 O2 119.5(5) . .
O1 C1 C2 121.3(4) . .
O2 C1 Ce1 61.8(2) . .
O2 C1 C2 119.1(4) . .
C2 C1 Ce1 175.5(4) . .
C1 C2 C3 110.2(5) . .
C2 C3 C4 111.6(6) . .
C5 C4 C3 115.4(6) . .
C9 C4 C3 125.1(6) . .
C9 C4 C5 119.5(5) . .
C6 C5 C4 118.6(7) . .
C5 C6 C7 121.1(6) . .
O3 C7 C6 117.0(6) . .
O3 C7 C8 123.3(6) . .
C6 C7 C8 119.7(5) . .
C9 C8 C7 120.0(6) . .
C4 C9 C8 121.0(6) . .
O4 C10 C11 115.9(4) . .
O5 C10 O4 125.2(4) . .
O5 C10 C11 118.9(4) . .
C12 C11 C10 115.1(4) . .
C11 C12 C13 113.1(4) . .
C14 C13 C12 122.1(6) . .
C18 C13 C12 120.9(5) . .
C18 C13 C14 117.0(5) . .
C13 C14 C15 121.1(6) . .
C16 C15 C14 120.2(5) . .
O6 C16 C15 122.8(5) . .
O6 C16 C17 118.2(5) . .
C17 C16 C15 119.0(5) . .
C16 C17 C18 120.2(6) . .
C13 C18 C17 122.6(5) . .
O7 C19 Ce1 61.2(3) . .
O7 C19 O8 120.4(5) . .
O7 C19 C20 119.8(5) . .
O8 C19 Ce1 59.2(3) . .
O8 C19 C20 119.8(4) . .
C20 C19 Ce1 178.5(4) . .
C19 C20 C21 113.8(5) . .
C22 C21 C20 113.5(4) . .
C23 C22 C21 122.1(5) . .
C27 C22 C21 120.2(5) . .
C27 C22 C23 117.7(5) . .
C24 C23 C22 121.7(6) . .
C23 C24 C25 119.5(5) . .
O9 C25 C24 122.0(5) . .
O9 C25 C26 118.3(5) . .
C24 C25 C26 119.8(5) . .
C27 C26 C25 120.4(6) . .
C26 C27 C22 120.9(5) . .
N1 C28 C29 124.4(6) . .
C30 C29 C28 116.9(6) . .
C31 C30 C29 119.8(5) . .
C30 C31 C32 120.2(5) . .
N1 C32 C31 121.3(5) . .
N1 C32 C33 116.4(4) . .
C31 C32 C33 122.3(5) . .
N2 C33 C32 117.0(4) . .
N2 C33 C34 119.5(5) . .
C34 C33 C32 123.6(5) . .
C35 C34 C33 120.6(6) . .
C34 C35 C36 120.6(6) . .
C35 C36 C37 115.4(6) . .
N2 C37 C36 125.6(6) . .

loop_
_geom_bond_atom_site_label_1
_geom_bond_atom_site_label_2
_geom_bond_distance
_geom_bond_site_symmetry_2
Ce1 Ce1 3.9854(5) 3_666
Ce1 O1 2.524(3) .
Ce1 O2 2.415(3) 3_666
Ce1 O2 2.607(3) .
Ce1 O4 2.381(3) .
Ce1 O5 2.414(3) 3_666
Ce1 O7 2.564(4) .
Ce1 O8 2.520(3) .
Ce1 N1 2.620(4) .
Ce1 N2 2.636(4) .
Ce1 C1 2.955(5) .
Ce1 C19 2.919(5) .
O1 C1 1.222(6) .
O2 Ce1 2.415(3) 3_666
O2 C1 1.247(5) .
O3 C7 1.351(6) .
O4 C10 1.237(5) .
O5 Ce1 2.414(3) 3_666
O5 C10 1.226(5) .
O6 C16 1.338(6) .
O7 C19 1.239(5) .
O8 C19 1.247(6) .
O9 C25 1.347(6) .
N1 C28 1.306(7) .
N1 C32 1.315(6) .
N2 C33 1.320(6) .
N2 C37 1.307(7) .
N3 C38 1.318(8) .
N3 C42 1.322(7) .
C38 C39 1.338(10) .
C39 C40 1.357(10) .
C40 C41 1.343(10) .
C41 C42 1.365(9) .
C42 C43 1.462(9) .
C44 C43 1.357(9) .
C44 C47 1.348(9) .
C43 N4 1.318(7) .
N4 C45 1.338(10) .
C45 C46 1.339(11) .
C46 C47 1.319(9) .
C1 C2 1.472(7) .
C2 C3 1.480(9) .
C3 C4 1.517(8) .
C4 C5 1.395(9) .
C4 C9 1.343(9) .
C5 C6 1.356(9) .
C6 C7 1.355(9) .
C7 C8 1.358(8) .
C8 C9 1.353(7) .
C10 C11 1.504(6) .
C11 C12 1.466(7) .
C12 C13 1.483(6) .
C13 C14 1.357(8) .
C13 C18 1.356(8) .
C14 C15 1.384(7) .
C15 C16 1.360(8) .
C16 C17 1.342(7) .
C17 C18 1.365(7) .
C19 C20 1.479(8) .
C20 C21 1.501(7) .
C21 C22 1.479(7) .
C22 C23 1.374(8) .
C22 C27 1.372(8) .
C23 C24 1.355(7) .
C24 C25 1.363(8) .
C25 C26 1.364(8) .
C26 C27 1.355(8) .
C28 C29 1.354(7) .
C29 C30 1.347(8) .
C30 C31 1.332(9) .
C31 C32 1.351(7) .
C32 C33 1.481(7) .
C33 C34 1.386(7) .
C34 C35 1.327(9) .
C35 C36 1.361(9) .
C36 C37 1.361(7) .
